data_1571787
loop_
_publ_author_name
'Giri, Rahul'
'Zhilin, Egor'
'Katayev, Dmitry'

_publ_section_title
;
 Divergent functionalization of alkenes enabled by photoredox activation
 of CDFA and &#x3b1;-halo carboxylic acids.
;
_journal_issue 27
_journal_name_full 'Chemical science'
_journal_page_first 10659
_journal_page_last 10667
_journal_paper_doi 10.1039/d4sc01084a
_journal_volume 15
_journal_year 2024
_chemical_absolute_configuration ad
_chemical_formula_sum 'C18 H12 F2 O2'
_chemical_formula_weight 298.28
_space_group_IT_number 4
_space_group_name_Hall 'P 2yb'
_space_group_name_H-M_alt 'P 1 21 1'
_symmetry_cell_setting monoclinic
_symmetry_Int_Tables_number 4
_symmetry_space_group_name_Hall 'P 2yb'
_symmetry_space_group_name_H-M 'P 1 21 1'
_atom_sites_solution_hydrogens geom
_atom_sites_solution_primary dual
_audit_creation_date 2023-10-02T14:24:07-00:00
_audit_update_record
;
2023-10-02 deposited with the CCDC.	2024-05-31 downloaded from the CCDC.
;
_cell_angle_alpha 90
_cell_angle_beta 100.5648(17)
_cell_angle_gamma 90
_cell_formula_units_Z 4
_cell_length_a 10.05628(17)
_cell_length_b 5.83820(12)
_cell_length_c 23.8712(4)
_cell_measurement_reflns_used 17569
_cell_measurement_temperature 173.01(10)
_cell_measurement_theta_max 80.116
_cell_measurement_theta_min 3.771
_cell_volume 1377.73(4)
_computing_cell_refinement 'CrysAlisPro 1.171.42.89a (Rigaku OD, 2023)'
_computing_data_collection 'CrysAlisPro 1.171.42.89a (Rigaku OD, 2023)'
_computing_data_reduction 'CrysAlisPro 1.171.42.89a (Rigaku OD, 2023)'
_computing_molecular_graphics 'Olex2 1.3 (Dolomanov et al., 2009)'
_computing_publication_material 'Olex2 1.3 (Dolomanov et al., 2009)'
_computing_structure_refinement 'SHELXL 2018/3 (Sheldrick, 2015)'
_computing_structure_solution 'SHELXT 2018/2 (Sheldrick, 2018)'
_diffrn_ambient_environment N~2~
_diffrn_ambient_temperature 173.01(10)
_diffrn_detector 'Hybrid Pixel Array Detector'
_diffrn_detector_area_resol_mean 10
_diffrn_detector_type HyPix
_diffrn_measured_fraction_theta_full 1
_diffrn_measured_fraction_theta_max 0.988
_diffrn_measurement_details
;
        List of Runs (angles in degrees, time in seconds):
  # Type    Start    End  Width  t~exp~   \w     \q     \k     \f   Frames
        --------------------------------------------------------------------------
  1  \w    -25.00  23.00   0.50    1.50    --  -49.99  17.00  88.00   96
  2  \w   -121.00 -45.00   0.50    1.50    --  -49.99 -17.00 -80.00  152
  3  \w    -21.00  25.00   0.50    1.50    --   49.99 -17.00 -80.00   92
  4  \w     46.00 122.00   0.50    1.50    --   49.99  17.00  88.00  152
  5  \w   -161.00 -85.00   0.50    5.00    --  -90.00 -17.00 -80.00  152
  6  \w   -121.00 -38.00   0.50    1.50    --  -49.99 -57.00 150.00  166
  7  \w   -121.00 -38.00   0.50    1.50    --  -49.99 -57.00-180.00  166
  8  \w    -26.00  22.00   0.50    1.50    --  -49.99  19.00-120.00   96
  9  \w   -121.00 -30.00   0.50    1.50    --  -49.99 -77.00-150.00  182
 10  \w     34.00  66.00   0.50    1.50    --   49.99  77.00 150.00   64
 11  \w     46.00  84.00   0.50    1.50    --   49.99  38.00-180.00   76
 12  \w     49.00  77.00   0.50    1.50    --   49.99  38.00 150.00   56
 13  \w     36.00  90.00   0.50    1.50    --   49.99-125.00-150.00  108
 14  \w     55.00  81.00   0.50    1.50    --   49.99  19.00-180.00   52
 15  \w     38.00  81.00   0.50    1.50    --   49.99  57.00-120.00   86
 16  \w   -105.00 -74.00   0.50    5.00    --  -90.00 -77.00 -90.00   62
 17  \w   -105.00 -79.00   0.50    5.00    --  -90.00 -65.00-173.16   52
 18  \w   -140.00-114.00   0.50    5.00    --  -90.00 -77.00-150.00   52
 19  \w   -114.00 -78.00   0.50    5.00    --  -90.00 -61.00-120.00   72
 20  \w    -98.00 -72.00   0.50    5.00    --  -90.00 -72.00-120.41   52
 21  \w   -100.00 -74.00   0.50    5.00    --  -90.00 -67.00 175.07   52
 22  \w    -98.00 -72.00   0.50    5.00    --  -90.00 -77.00-150.00   52
 23  \w    -98.00 -73.00   0.50    5.00    --  -90.00 -71.00 139.01   50
 24  \w    -98.00 -72.00   0.50    5.00    --  -90.00 -77.00 150.00   52
 25  \w   -101.00 -75.00   0.50    5.00    --  -90.00 -66.00 179.51   52
 26  \w    -96.00 -70.00   0.50    5.00    --  -90.00 -77.00-120.00   52
 27  \w   -113.00 -79.00   0.50    5.00    --  -90.00 -61.00 150.00   68
 28  \w   -103.00 -77.00   0.50    5.00    --  -90.00 -61.00-161.40   52
 29  \w    -99.00 -74.00   0.50    5.00    --  -90.00 -67.00-155.10   50
 30  \w    -95.00 -70.00   0.50    5.00    --  -90.00 -77.00-180.00   50
 31  \w    -97.00 -70.00   0.50    5.00    --  -90.00 -77.00 136.45   54
 32  \w   -161.00-128.00   0.50    5.00    --  -90.00 -77.00 150.00   66
 33  \w   -101.00 -74.00   0.50    5.00    --  -90.00 -70.00 146.58   54
 34  \w   -106.00 -77.00   0.50    5.00    --  -90.00 -61.00 120.00   58
 35  \w   -110.00 -76.00   0.50    5.00    --  -90.00 -64.00-146.48   68
 36  \w   -108.00 -78.00   0.50    5.00    --  -90.00 -64.00-150.33   60
 37  \w   -106.00 -73.00   0.50    5.00    --  -90.00 -74.00-110.62   66
 38  \w   -101.00 -74.00   0.50    5.00    --  -90.00 -69.00 150.48   54
 39  \w   -100.00 -73.00   0.50    5.00    --  -90.00 -73.00 126.28   54
 40  \w   -101.00 -74.00   0.50    5.00    --  -90.00 -69.00 153.75   54
 41  \w     98.00 178.00   0.50    5.00    --  111.50  77.00-150.00  160
 42  \w     92.00 147.00   0.50    5.00    --  111.50  77.00 150.00  110
 43  \w    120.00 172.00   0.50    5.00    --  111.50  30.00-180.00  104
 44  \w    152.00 177.00   0.50    5.00    --  111.50  45.00  60.00   50
 45  \w     81.00 114.00   0.50    5.00    --  111.50-131.00  56.96   66
 46  \w     44.00  76.00   0.50    5.00    --  111.50-131.00  56.96   64
 47  \w    150.00 177.00   0.50    5.00    --  111.50  45.00  90.00   54
 48  \w     45.00  71.00   0.50    5.00    --  111.50 -61.00   0.00   52
 49  \w    103.00 146.00   0.50    5.00    --  111.50  61.00-120.00   86
 50  \w     41.00  66.00   0.50    5.00    --  111.50 -61.00-120.00   50
 51  \w     45.00  71.00   0.50    5.00    --  111.50 -61.00 -30.00   52
 52  \w     42.00  71.00   0.50    5.00    --  111.50 -61.00  90.00   58
 53  \w    147.00 178.00   0.50    5.00    --  111.50  61.00-180.00   62
 54  \w     98.00 125.00   0.50    5.00    --  111.50  61.00-180.00   54
 55  \w    103.00 148.00   0.50    5.00    --  111.50  61.00 120.00   90
 56  \w     93.00 174.00   0.50    5.00    --  111.50  77.00 120.00  162
 57  \w     79.00 105.00   0.50    5.00    --  111.50 -77.00  60.00   52
 58  \w     43.00  69.00   0.50    5.00    --  111.50 -61.00 -90.00   52
 59  \w     78.00 104.00   0.50    5.00    --  111.50 -77.00   0.00   52
 60  \w     70.00 117.00   0.50    5.00    --  111.50-132.00-178.80   94
 61  \w     41.00  67.00   0.50    5.00    --  111.50 -77.00  60.00   52
 62  \w     75.00 111.00   0.50    5.00    --  111.50-125.00-150.00   72
 63  \w     43.00  70.00   0.50    5.00    --  111.50 -61.00 120.00   54
 64  \w    108.00 136.00   0.50    5.00    --  111.50  61.00-150.00   56
 65  \w    123.00 175.00   0.50    5.00    --  111.50  45.00 -60.00  104
 66  \w    141.00 177.00   0.50    5.00    --  111.50  77.00-180.00   72
 67  \w     81.00 106.00   0.50    5.00    --  111.50 -94.00-180.00   50
 68  \w     51.00  77.00   0.50    5.00    --  111.50 -94.00-180.00   52
 69  \w     92.00 133.00   0.50    5.00    --  111.50  77.00-180.00   82
 70  \w     47.00  73.00   0.50    5.00    --  111.50-125.00-150.00   52
 71  \w    130.00 156.00   0.50    5.00    --  111.50  77.00-120.00   52
 72  \w     97.00 123.00   0.50    5.00    --  111.50  77.00  90.00   52
 73  \w     92.00 123.00   0.50    5.00    --  111.50  77.00-120.00   62
 74  \w     43.00  71.00   0.50    5.00    --  111.50 -61.00-180.00   56
 75  \w     41.00  71.00   0.50    5.00    --  111.50 -61.00 -60.00   60
 76  \w     70.00 108.00   0.50    5.00    --  111.50-125.00 120.00   76
 77  \w    147.00 173.00   0.50    5.00    --  111.50  17.00  88.00   52
 78  \w    113.00 139.00   0.50    5.00    --  111.50  17.00  88.00   52
;
_diffrn_measurement_device 'four-circle diffractometer'
_diffrn_measurement_device_type 'XtaLAB Synergy, Dualflex, HyPix'
_diffrn_measurement_method '\w scans'
_diffrn_orient_matrix_type 'CrysAlisPro convention (1999,Acta A55,543-557)'
_diffrn_orient_matrix_UB_11 0.126752
_diffrn_orient_matrix_UB_12 -0.0592391
_diffrn_orient_matrix_UB_13 -0.0248744
_diffrn_orient_matrix_UB_21 -0.0864794
_diffrn_orient_matrix_UB_22 -0.0053985
_diffrn_orient_matrix_UB_23 -0.060367
_diffrn_orient_matrix_UB_31 0.0272812
_diffrn_orient_matrix_UB_32 0.2570798
_diffrn_orient_matrix_UB_33 -0.0068588
_diffrn_radiation_monochromator mirror
_diffrn_radiation_probe x-ray
_diffrn_radiation_type CuK\a
_diffrn_radiation_wavelength 1.54184
_diffrn_reflns_av_R_equivalents 0.0277
_diffrn_reflns_av_unetI/netI 0.0381
_diffrn_reflns_Laue_measured_fraction_full 1
_diffrn_reflns_Laue_measured_fraction_max 0.988
_diffrn_reflns_limit_h_max 12
_diffrn_reflns_limit_h_min -12
_diffrn_reflns_limit_k_max 7
_diffrn_reflns_limit_k_min -6
_diffrn_reflns_limit_l_max 30
_diffrn_reflns_limit_l_min -30
_diffrn_reflns_number 28713
_diffrn_reflns_point_group_measured_fraction_full 0.986
_diffrn_reflns_point_group_measured_fraction_max 0.949
_diffrn_reflns_theta_full 67.684
_diffrn_reflns_theta_max 80.686
_diffrn_reflns_theta_min 3.767
_diffrn_source 'micro-focus sealed X-ray tube'
_diffrn_source_type 'PhotonJet (Cu) X-ray Source'
_exptl_absorpt_coefficient_mu 0.938
_exptl_absorpt_correction_T_max 1
_exptl_absorpt_correction_T_min 0.898
_exptl_absorpt_correction_type gaussian
_exptl_absorpt_process_details
;
        CrysAlisPro 1.171.42.89a (Rigaku Oxford Diffraction, 2023)
        Numerical absorption correction based on gaussian integration over
        a multifaceted crystal model
        Empirical absorption correction using spherical harmonics,
        implemented in SCALE3 ABSPACK scaling algorithm.
;
_exptl_crystal_colour colourless
_exptl_crystal_density_diffrn 1.438
_exptl_crystal_description block
_exptl_crystal_F_000 616
_exptl_crystal_size_max 0.118
_exptl_crystal_size_mid 0.084
_exptl_crystal_size_min 0.056
_refine_diff_density_max 0.201
_refine_diff_density_min -0.17
_refine_diff_density_rms 0.045
_refine_ls_abs_structure_details
;
 Flack x determined using 2145 quotients [(I+)-(I-)]/[(I+)+(I-)]
 (Parsons, Flack and Wagner, Acta Cryst. B69 (2013) 249-259).
;
_refine_ls_abs_structure_Flack -0.01(11)
_refine_ls_extinction_coef 0.0043(6)
_refine_ls_extinction_expression Fc^*^=kFc[1+0.001xFc^2^\l^3^/sin(2\q)]^-1/4^
_refine_ls_extinction_method 'SHELXL-2018/3 (Sheldrick 2018)'
_refine_ls_goodness_of_fit_ref 1.065
_refine_ls_hydrogen_treatment constr
_refine_ls_matrix_type full
_refine_ls_number_parameters 597
_refine_ls_number_reflns 5747
_refine_ls_number_restraints 497
_refine_ls_restrained_S_all 1.039
_refine_ls_R_factor_all 0.0412
_refine_ls_R_factor_gt 0.0386
_refine_ls_shift/su_max 0
_refine_ls_shift/su_mean 0
_refine_ls_structure_factor_coef Fsqd
_refine_ls_weighting_details 'w=1/[\s^2^(Fo^2^)+(0.0592P)^2^+0.2780P] where P=(Fo^2^+2Fc^2^)/3'
_refine_ls_weighting_scheme calc
_refine_ls_wR_factor_gt 0.1097
_refine_ls_wR_factor_ref 0.1114
_reflns_Friedel_coverage 0.747
_reflns_Friedel_fraction_full 0.969
_reflns_Friedel_fraction_max 0.902
_reflns_number_gt 5224
_reflns_number_total 5747
_reflns_threshold_expression 'I > 2\s(I)'
_cod_data_source_file d4sc01084a2.cif
_cod_data_source_block 23DK001_RG-41
_cod_depositor_comments 'Adding full bibliography for 1571787.cif.'
_cod_original_cell_volume 1377.74(4)
_cod_original_sg_symbol_H-M 'P 21'
_cod_database_code 1571787
_shelx_estimated_absorpt_t_min 0.897
_shelx_estimated_absorpt_t_max 0.949
_oxdiff_exptl_absorpt_empirical_details
;
        Empirical correction (ABSPACK) includes:
        - Absorption correction using spherical harmonics
        - Frame scaling
        - B-factor correction
;
_oxdiff_exptl_absorpt_empirical_full_max 1.199
_oxdiff_exptl_absorpt_empirical_full_min 0.826
_shelx_shelxl_version_number 2018/3

loop_
_symmetry_equiv_pos_as_xyz
'x, y, z'
'-x, y+1/2, -z'

loop_
_atom_site_label
_atom_site_type_symbol
_atom_site_fract_x
_atom_site_fract_y
_atom_site_fract_z
_atom_site_U_iso_or_equiv
_atom_site_adp_type
_atom_site_occupancy
_atom_site_site_symmetry_order
_atom_site_calc_flag
_atom_site_refinement_flags_posn
_atom_site_refinement_flags_adp
_atom_site_refinement_flags_occupancy
_atom_site_disorder_assembly
_atom_site_disorder_group
C2B C 0.9912(2) 0.8005(5) 0.14080(9) 0.0322(5) Uani 1 1 d . . . . .
C3B C 1.0471(2) 0.9840(6) 0.17411(10) 0.0374(6) Uani 1 1 d . . . . .
H3B H 0.989218 1.095183 0.186067 0.045 Uiso 1 1 calc R U . . .
C4B C 1.1865(2) 1.0074(6) 0.19020(11) 0.0424(6) Uani 1 1 d . . . . .
H4B H 1.223225 1.136906 0.211711 0.051 Uiso 1 1 calc R U . . .
C5B C 1.2715(2) 0.8423(7) 0.17491(11) 0.0449(7) Uani 1 1 d . . . . .
H5B H 1.366662 0.855915 0.186602 0.054 Uiso 1 1 calc R U . . .
C6B C 1.2169(2) 0.6567(6) 0.14239(10) 0.0411(6) Uani 1 1 d . . . . .
H6B H 1.275762 0.542137 0.132599 0.049 Uiso 1 1 calc R U . . .
C7B C 1.0766(2) 0.6339(5) 0.12355(10) 0.0343(5) Uani 1 1 d . . . . .
C8B C 1.0312(2) 0.4375(6) 0.08716(11) 0.0396(6) Uani 1 1 d . . . . .
H8B H 1.090519 0.309569 0.091889 0.047 Uiso 1 1 calc R U . . .
C9B C 0.9184(3) 0.4111(5) 0.04815(10) 0.0383(6) Uani 1 1 d . . . . .
H9B H 0.907343 0.266174 0.029772 0.046 Uiso 1 1 calc R U . . .
C10B C 0.8101(2) 0.5773(5) 0.03023(10) 0.0343(6) Uani 1 1 d . . . . .
C11B C 0.7368(3) 0.5575(6) -0.02542(10) 0.0399(6) Uani 1 1 d . . . . .
H11B H 0.753916 0.430955 -0.048096 0.048 Uiso 1 1 calc R U . . .
C12B C 0.6405(3) 0.7167(6) -0.04823(10) 0.0433(7) Uani 1 1 d . . . . .
H12B H 0.592489 0.699826 -0.086155 0.052 Uiso 1 1 calc R U . . .
C13B C 0.6146(3) 0.9005(6) -0.01560(11) 0.0421(6) Uani 1 1 d . . . . .
H13B H 0.550263 1.013083 -0.031353 0.051 Uiso 1 1 calc R U . . .
C14B C 0.6827(2) 0.9209(6) 0.04051(10) 0.0367(6) Uani 1 1 d . . . . .
H14B H 0.66405 1.047649 0.062802 0.044 Uiso 1 1 calc R U . . .
C15B C 0.7780(2) 0.7579(5) 0.06450(9) 0.0320(5) Uani 1 1 d . . . . .
C1B C 0.8386(2) 0.7658(5) 0.12808(9) 0.0315(5) Uani 1 1 d . U . . .
C16B C 0.7945(2) 0.5574(6) 0.16081(10) 0.0364(6) Uani 1 1 d . U . . .
H16A H 0.78295 0.418321 0.136679 0.044 Uiso 1 1 calc R U . . .
H16B H 0.860797 0.525639 0.196014 0.044 Uiso 1 1 calc R U . . .
C17B C 0.6617(2) 0.6368(6) 0.17423(10) 0.0402(6) Uani 1 1 d . U . . .
C18B C 0.6725(2) 0.8976(7) 0.17607(11) 0.0433(6) Uani 1 1 d . U . . .
F1B F 0.63264(15) 0.5556(6) 0.22359(6) 0.0574(6) Uani 1 1 d . U . . .
F2B F 0.55440(14) 0.5786(5) 0.13263(6) 0.0473(5) Uani 1 1 d . U . . .
O1B O 0.77795(16) 0.9617(4) 0.15247(7) 0.0380(5) Uani 1 1 d . U . . .
O2B O 0.60085(18) 1.0299(6) 0.19452(10) 0.0614(7) Uani 1 1 d . U . . .
C1 C 0.6609(3) 0.3246(6) 0.37409(12) 0.0285(7) Uani 0.851(9) 1 d D . P A 1
C2 C 0.5077(3) 0.3536(7) 0.36081(16) 0.0306(8) Uani 0.851(9) 1 d D . P A 1
C3 C 0.4496(3) 0.5350(8) 0.32767(17) 0.0363(9) Uani 0.851(9) 1 d D . P A 1
H3 H 0.506176 0.650735 0.316725 0.044 Uiso 0.851(9) 1 calc R U P A 1
C4 C 0.3104(4) 0.5512(9) 0.3101(2) 0.0412(11) Uani 0.851(9) 1 d D . P A 1
H4 H 0.27239 0.678981 0.288244 0.049 Uiso 0.851(9) 1 calc R U P A 1
C5 C 0.2275(4) 0.3815(9) 0.3245(3) 0.0431(12) Uani 0.851(9) 1 d D . P A 1
H5 H 0.132343 0.390496 0.312027 0.052 Uiso 0.851(9) 1 calc R U P A 1
C6 C 0.2836(4) 0.1977(9) 0.3572(2) 0.0404(12) Uani 0.851(9) 1 d D . P A 1
H6 H 0.226103 0.079395 0.366229 0.048 Uiso 0.851(9) 1 calc R U P A 1
C7 C 0.4238(4) 0.1822(7) 0.37745(18) 0.0343(10) Uani 0.851(9) 1 d D . P A 1
C8 C 0.4711(4) -0.0125(8) 0.4136(2) 0.0410(11) Uani 0.851(9) 1 d D . P A 1
H8 H 0.413218 -0.142338 0.408523 0.049 Uiso 0.851(9) 1 calc R U P A 1
C9 C 0.5839(4) -0.0371(8) 0.4529(2) 0.0394(10) Uani 0.851(9) 1 d D . P A 1
H9 H 0.595402 -0.18208 0.471168 0.047 Uiso 0.851(9) 1 calc R U P A 1
C10 C 0.6912(4) 0.1292(7) 0.47130(15) 0.0337(8) Uani 0.851(9) 1 d D . P A 1
C11 C 0.7666(5) 0.1073(8) 0.52663(16) 0.0403(11) Uani 0.851(9) 1 d D . P A 1
H11 H 0.751196 -0.021628 0.548867 0.048 Uiso 0.851(9) 1 calc R U P A 1
C12 C 0.8622(5) 0.2664(9) 0.54982(17) 0.0428(11) Uani 0.851(9) 1 d D . P A 1
H12 H 0.910928 0.248062 0.587595 0.051 Uiso 0.851(9) 1 calc R U P A 1
C13 C 0.8865(4) 0.4528(9) 0.51758(16) 0.0419(10) Uani 0.851(9) 1 d D . P A 1
H13 H 0.950691 0.56547 0.533412 0.05 Uiso 0.851(9) 1 calc R U P A 1
C14 C 0.8172(4) 0.4753(7) 0.46206(15) 0.0353(9) Uani 0.851(9) 1 d D . P A 1
H14 H 0.834946 0.604 0.440222 0.042 Uiso 0.851(9) 1 calc R U P A 1
C15 C 0.7222(4) 0.3138(7) 0.43751(12) 0.0315(8) Uani 0.851(9) 1 d D . P A 1
C16 C 0.7076(3) 0.1228(7) 0.33987(13) 0.0324(8) Uani 0.851(9) 1 d D . P A 1
H16C H 0.721536 -0.0186 0.363101 0.039 Uiso 0.851(9) 1 calc R U P A 1
H16D H 0.641199 0.091909 0.304621 0.039 Uiso 0.851(9) 1 calc R U P A 1
C17 C 0.8391(3) 0.2105(8) 0.32647(11) 0.0319(8) Uani 0.851(9) 1 d D . P A 1
C18 C 0.8251(3) 0.4704(7) 0.32704(12) 0.0332(8) Uani 0.851(9) 1 d D . P A 1
F1 F 0.8664(2) 0.1398(5) 0.27591(8) 0.0423(8) Uani 0.851(9) 1 d D . P A 1
F2 F 0.94791(19) 0.1496(5) 0.36686(9) 0.0424(8) Uani 0.851(9) 1 d D . P A 1
O1 O 0.7187(2) 0.5270(5) 0.35090(11) 0.0322(6) Uani 0.851(9) 1 d D . P A 1
O2 O 0.8951(2) 0.6092(6) 0.30942(12) 0.0454(8) Uani 0.851(9) 1 d D . P A 1
C1A C 0.6605(16) 0.232(4) 0.3712(7) 0.031(3) Uani 0.149(9) 1 d D U P A 2
C2A C 0.5080(16) 0.267(4) 0.3593(9) 0.027(3) Uani 0.149(9) 1 d D U P A 2
C3A C 0.452(2) 0.444(4) 0.3250(11) 0.036(5) Uani 0.149(9) 1 d D U P A 2
H3A H 0.508635 0.549093 0.310067 0.043 Uiso 0.149(9) 1 calc R U P A 2
C4A C 0.311(2) 0.470(5) 0.3120(15) 0.039(5) Uani 0.149(9) 1 d D U P A 2
H4A H 0.27374 0.605076 0.293136 0.047 Uiso 0.149(9) 1 calc R U P A 2
C5A C 0.226(3) 0.304(4) 0.3259(15) 0.031(4) Uani 0.149(9) 1 d D U P A 2
H5A H 0.131318 0.315826 0.313411 0.037 Uiso 0.149(9) 1 calc R U P A 2
C6A C 0.282(2) 0.119(4) 0.3587(15) 0.035(5) Uani 0.149(9) 1 d D U P A 2
H6A H 0.225242 0.004452 0.36978 0.041 Uiso 0.149(9) 1 calc R U P A 2
C7A C 0.4244(19) 0.100(3) 0.3756(9) 0.025(4) Uani 0.149(9) 1 d D U P A 2
C8A C 0.468(2) -0.086(4) 0.4142(12) 0.031(4) Uani 0.149(9) 1 d D U P A 2
H8A H 0.403898 -0.20659 0.412698 0.037 Uiso 0.149(9) 1 calc R U P A 2
C9A C 0.583(2) -0.120(4) 0.4519(10) 0.028(4) Uani 0.149(9) 1 d D U P A 2
H9A H 0.594308 -0.266696 0.469133 0.034 Uiso 0.149(9) 1 calc R U P A 2
C10A C 0.689(2) 0.043(4) 0.4689(8) 0.028(4) Uani 0.149(9) 1 d D U P A 2
C11A C 0.758(3) 0.024(4) 0.5256(9) 0.035(5) Uani 0.149(9) 1 d D U P A 2
H11A H 0.735184 -0.095882 0.549042 0.042 Uiso 0.149(9) 1 calc R U P A 2
C12A C 0.857(3) 0.176(4) 0.5473(10) 0.034(5) Uani 0.149(9) 1 d D U P A 2
H12A H 0.907704 0.152888 0.584611 0.041 Uiso 0.149(9) 1 calc R U P A 2
C13A C 0.886(3) 0.361(4) 0.5164(10) 0.037(5) Uani 0.149(9) 1 d D U P A 2
H13A H 0.950146 0.472231 0.533145 0.044 Uiso 0.149(9) 1 calc R U P A 2
C14A C 0.818(2) 0.386(4) 0.4588(8) 0.029(4) Uani 0.149(9) 1 d D U P A 2
H14A H 0.836938 0.512136 0.436428 0.035 Uiso 0.149(9) 1 calc R U P A 2
C15A C 0.7218(19) 0.222(4) 0.4360(7) 0.026(3) Uani 0.149(9) 1 d D U P A 2
C16A C 0.7036(17) 0.017(4) 0.3396(7) 0.032(3) Uani 0.149(9) 1 d D U P A 2
H16E H 0.714674 -0.119668 0.364588 0.039 Uiso 0.149(9) 1 calc R U P A 2
H16F H 0.637127 -0.017454 0.304563 0.039 Uiso 0.149(9) 1 calc R U P A 2
C17A C 0.8366(16) 0.093(5) 0.3258(7) 0.037(3) Uani 0.149(9) 1 d D U P A 2
C18A C 0.8267(16) 0.354(5) 0.3229(8) 0.037(3) Uani 0.149(9) 1 d D U P A 2
F1A F 0.8641(13) 0.008(5) 0.2767(5) 0.047(4) Uani 0.149(9) 1 d D U P A 2
F2A F 0.9427(13) 0.031(4) 0.3675(6) 0.047(4) Uani 0.149(9) 1 d D U P A 2
O1A O 0.7206(14) 0.427(4) 0.3469(7) 0.036(3) Uani 0.149(9) 1 d D U P A 2
O2A O 0.8991(15) 0.486(5) 0.3043(8) 0.052(4) Uani 0.149(9) 1 d D U P A 2

loop_
_atom_site_aniso_label
_atom_site_aniso_U_11
_atom_site_aniso_U_22
_atom_site_aniso_U_33
_atom_site_aniso_U_23
_atom_site_aniso_U_13
_atom_site_aniso_U_12
C2B 0.0272(10) 0.0420(15) 0.0279(10) 0.0042(9) 0.0065(8) 0.0017(9)
C3B 0.0314(11) 0.0491(16) 0.0308(11) -0.0004(10) 0.0035(9) -0.0002(10)
C4B 0.0336(12) 0.0568(18) 0.0355(12) 0.0027(11) 0.0029(9) -0.0074(11)
C5B 0.0265(11) 0.071(2) 0.0370(12) 0.0104(13) 0.0051(9) -0.0026(11)
C6B 0.0300(12) 0.0581(18) 0.0372(12) 0.0095(12) 0.0114(9) 0.0081(11)
C7B 0.0297(11) 0.0445(15) 0.0305(11) 0.0085(10) 0.0104(9) 0.0064(9)
C8B 0.0379(12) 0.0435(15) 0.0414(12) 0.0040(11) 0.0179(10) 0.0095(10)
C9B 0.0431(13) 0.0385(15) 0.0365(12) -0.0022(10) 0.0153(10) 0.0025(10)
C10B 0.0324(11) 0.0412(15) 0.0309(11) -0.0018(9) 0.0103(9) -0.0023(9)
C11B 0.0427(13) 0.0480(16) 0.0310(11) -0.0049(10) 0.0120(10) -0.0072(11)
C12B 0.0388(13) 0.0614(19) 0.0287(11) 0.0001(11) 0.0033(9) -0.0123(12)
C13B 0.0366(12) 0.0538(17) 0.0340(12) 0.0058(11) 0.0012(10) 0.0006(11)
C14B 0.0313(11) 0.0427(15) 0.0351(11) 0.0003(10) 0.0036(9) 0.0017(10)
C15B 0.0276(10) 0.0409(14) 0.0281(10) -0.0008(9) 0.0064(8) -0.0009(9)
C1B 0.0272(10) 0.0388(13) 0.0292(10) -0.0043(8) 0.0070(8) 0.0030(8)
C16B 0.0302(10) 0.0518(15) 0.0286(10) 0.0007(10) 0.0092(8) 0.0001(10)
C17B 0.0252(10) 0.0703(16) 0.0254(10) -0.0065(10) 0.0057(8) -0.0061(10)
C18B 0.0229(10) 0.0702(16) 0.0357(11) -0.0179(11) 0.0024(8) 0.0009(10)
F1B 0.0362(8) 0.1085(16) 0.0304(7) 0.0015(8) 0.0134(6) -0.0077(9)
F2B 0.0300(7) 0.0729(13) 0.0368(7) -0.0099(7) -0.0001(6) -0.0104(7)
O1B 0.0283(8) 0.0493(12) 0.0359(8) -0.0120(7) 0.0049(6) 0.0049(7)
O2B 0.0303(9) 0.0885(18) 0.0666(13) -0.0349(13) 0.0117(9) 0.0048(10)
C1 0.0256(12) 0.034(2) 0.0269(12) 0.0005(13) 0.0073(10) -0.0038(12)
C2 0.0266(12) 0.039(2) 0.0272(14) -0.0049(16) 0.0084(10) -0.0008(13)
C3 0.0310(14) 0.049(3) 0.0282(14) 0.0021(18) 0.0040(10) 0.0012(16)
C4 0.0325(15) 0.058(3) 0.0325(17) 0.003(2) 0.0035(12) 0.0084(17)
C5 0.0252(14) 0.067(4) 0.0372(19) -0.006(3) 0.0046(12) 0.0013(19)
C6 0.0294(14) 0.056(3) 0.038(2) -0.006(2) 0.0125(13) -0.0081(17)
C7 0.0294(14) 0.045(3) 0.0308(15) -0.0087(18) 0.0112(11) -0.0038(15)
C8 0.0385(17) 0.044(3) 0.045(2) -0.003(2) 0.0191(13) -0.0093(18)
C9 0.0441(18) 0.038(3) 0.0399(17) 0.0050(18) 0.0175(13) 0.0012(17)
C10 0.0327(15) 0.038(2) 0.0328(15) 0.0007(15) 0.0117(11) 0.0034(16)
C11 0.042(2) 0.052(3) 0.0295(14) 0.0077(17) 0.0119(13) 0.008(2)
C12 0.0391(18) 0.060(3) 0.0274(15) -0.0013(19) 0.0022(12) 0.013(2)
C13 0.0357(17) 0.058(3) 0.0305(14) -0.0047(17) 0.0016(11) 0.001(2)
C14 0.0313(15) 0.042(3) 0.0313(14) -0.0035(15) 0.0033(11) -0.0003(16)
C15 0.0291(15) 0.040(2) 0.0256(12) 0.0013(13) 0.0073(10) 0.0030(15)
C16 0.0280(13) 0.041(2) 0.0296(14) -0.0008(14) 0.0089(10) -0.0017(13)
C17 0.0247(12) 0.048(2) 0.0234(12) 0.0017(14) 0.0053(9) 0.0009(13)
C18 0.0229(13) 0.048(2) 0.0281(13) 0.0034(13) 0.0028(10) -0.0041(13)
F1 0.0368(10) 0.062(2) 0.0318(9) -0.0016(10) 0.0157(7) -0.0002(10)
F2 0.0267(9) 0.061(2) 0.0376(9) 0.0070(11) 0.0006(7) 0.0058(10)
O1 0.0284(10) 0.0381(17) 0.0309(10) 0.0040(11) 0.0068(8) -0.0042(10)
O2 0.0329(12) 0.054(2) 0.0506(13) 0.0081(14) 0.0120(9) -0.0109(12)
C1A 0.032(4) 0.033(6) 0.028(4) -0.001(4) 0.003(3) -0.002(4)
C2A 0.032(4) 0.027(6) 0.021(6) -0.005(5) 0.001(3) -0.003(4)
C3A 0.033(5) 0.037(8) 0.036(8) 0.007(7) 0.006(5) 0.000(5)
C4A 0.033(5) 0.040(9) 0.044(10) 0.008(8) 0.005(5) 0.002(5)
C5A 0.033(5) 0.036(8) 0.026(8) -0.003(6) 0.009(5) 0.002(5)
C6A 0.033(4) 0.036(9) 0.033(8) 0.000(7) 0.004(5) -0.002(5)
C7A 0.033(4) 0.023(7) 0.019(6) -0.009(5) 0.005(4) -0.003(4)
C8A 0.033(5) 0.032(8) 0.029(6) 0.000(6) 0.009(4) -0.001(5)
C9A 0.031(5) 0.030(7) 0.026(6) 0.002(6) 0.012(4) 0.000(5)
C10A 0.030(6) 0.030(7) 0.027(4) -0.002(4) 0.011(4) 0.002(5)
C11A 0.036(7) 0.039(9) 0.030(5) 0.002(5) 0.007(4) -0.003(7)
C12A 0.032(7) 0.036(8) 0.033(6) -0.002(5) 0.005(5) 0.002(6)
C13A 0.037(8) 0.038(8) 0.034(5) -0.003(6) -0.001(4) -0.006(7)
C14A 0.025(6) 0.031(7) 0.032(5) -0.003(5) 0.004(4) 0.000(6)
C15A 0.021(5) 0.030(6) 0.028(4) -0.002(4) 0.006(3) 0.001(5)
C16A 0.035(4) 0.039(6) 0.023(5) 0.000(5) 0.007(4) 0.001(4)
C17A 0.033(4) 0.048(6) 0.030(4) 0.006(4) 0.007(3) 0.003(4)
C18A 0.025(5) 0.048(6) 0.035(7) 0.008(5) 0.000(4) -0.001(4)
F1A 0.041(5) 0.069(9) 0.034(4) 0.002(5) 0.012(3) 0.008(6)
F2A 0.040(4) 0.055(9) 0.042(4) 0.006(6) -0.001(4) 0.008(5)
O1A 0.029(4) 0.040(6) 0.036(5) 0.008(5) 0.002(4) 0.000(4)
O2A 0.036(6) 0.056(8) 0.065(9) 0.018(8) 0.012(6) -0.003(6)

loop_
_atom_type_symbol
_atom_type_description
_atom_type_scat_dispersion_real
_atom_type_scat_dispersion_imag
_atom_type_scat_source
C C 0.0181 0.0091 'International Tables Vol C Tables 4.2.6.8 and 6.1.1.4'
H H 0 0 'International Tables Vol C Tables 4.2.6.8 and 6.1.1.4'
F F 0.0727 0.0534 'International Tables Vol C Tables 4.2.6.8 and 6.1.1.4'
O O 0.0492 0.0322 'International Tables Vol C Tables 4.2.6.8 and 6.1.1.4'

loop_
_exptl_crystal_face_index_h
_exptl_crystal_face_index_k
_exptl_crystal_face_index_l
_exptl_crystal_face_perp_dist
-1 -1 -1 0.0513
0 1 -1 0.0358
1 0 1 0.0408
-1 0 -1 0.0149
-1 1 -1 0.0262
-1 0 0 0.0206
-1 1 0 0.0301
1 -1 0 0.0759
1 1 -1 0.045
1 0 -1 0.0489
1 -1 -1 0.0705
0 1 0 0.0395
0 0 -1 0.0279
0 0 1 0.0279
5 2 4 0.0374

loop_
_geom_angle_atom_site_label_1
_geom_angle_atom_site_label_2
_geom_angle_atom_site_label_3
_geom_angle
_geom_angle_site_symmetry_1
_geom_angle_site_symmetry_3
_geom_angle_publ_flag
C3B C2B C7B 119.7(2) . . ?
C3B C2B C1B 120.2(2) . . ?
C7B C2B C1B 119.8(2) . . ?
C4B C3B C2B 121.0(2) . . ?
C4B C3B H3B 119.5 . . ?
C2B C3B H3B 119.5 . . ?
C5B C4B C3B 120.0(3) . . ?
C5B C4B H4B 120 . . ?
C3B C4B H4B 120 . . ?
C4B C5B C6B 119.5(2) . . ?
C4B C5B H5B 120.2 . . ?
C6B C5B H5B 120.2 . . ?
C5B C6B C7B 121.6(2) . . ?
C5B C6B H6B 119.2 . . ?
C7B C6B H6B 119.2 . . ?
C6B C7B C2B 118.1(2) . . ?
C6B C7B C8B 116.8(2) . . ?
C2B C7B C8B 125.1(2) . . ?
C9B C8B C7B 129.6(2) . . ?
C9B C8B H8B 115.2 . . ?
C7B C8B H8B 115.2 . . ?
C8B C9B C10B 128.1(2) . . ?
C8B C9B H9B 115.9 . . ?
C10B C9B H9B 115.9 . . ?
C11B C10B C15B 118.5(2) . . ?
C11B C10B C9B 117.1(2) . . ?
C15B C10B C9B 124.4(2) . . ?
C12B C11B C10B 121.8(2) . . ?
C12B C11B H11B 119.1 . . ?
C10B C11B H11B 119.1 . . ?
C13B C12B C11B 119.5(2) . . ?
C13B C12B H12B 120.2 . . ?
C11B C12B H12B 120.2 . . ?
C12B C13B C14B 119.9(2) . . ?
C12B C13B H13B 120 . . ?
C14B C13B H13B 120 . . ?
C13B C14B C15B 121.0(2) . . ?
C13B C14B H14B 119.5 . . ?
C15B C14B H14B 119.5 . . ?
C14B C15B C10B 119.0(2) . . ?
C14B C15B C1B 120.3(2) . . ?
C10B C15B C1B 120.5(2) . . ?
O1B C1B C2B 107.14(19) . . ?
O1B C1B C15B 107.39(18) . . ?
C2B C1B C15B 113.93(18) . . ?
O1B C1B C16B 103.48(17) . . ?
C2B C1B C16B 111.96(19) . . ?
C15B C1B C16B 112.1(2) . . ?
C17B C16B C1B 102.3(2) . . ?
C17B C16B H16A 111.3 . . ?
C1B C16B H16A 111.3 . . ?
C17B C16B H16B 111.3 . . ?
C1B C16B H16B 111.3 . . ?
H16A C16B H16B 109.2 . . ?
F1B C17B F2B 106.1(2) . . ?
F1B C17B C16B 114.9(2) . . ?
F2B C17B C16B 112.5(2) . . ?
F1B C17B C18B 110.5(2) . . ?
F2B C17B C18B 108.1(2) . . ?
C16B C17B C18B 104.7(2) . . ?
O2B C18B O1B 123.5(3) . . ?
O2B C18B C17B 127.7(3) . . ?
O1B C18B C17B 108.8(2) . . ?
C18B O1B C1B 111.6(2) . . ?
O1 C1 C2 106.7(2) . . ?
O1 C1 C15 106.9(2) . . ?
C2 C1 C15 114.8(2) . . ?
O1 C1 C16 103.5(2) . . ?
C2 C1 C16 111.5(2) . . ?
C15 C1 C16 112.6(3) . . ?
C3 C2 C7 119.4(3) . . ?
C3 C2 C1 120.5(3) . . ?
C7 C2 C1 119.7(3) . . ?
C2 C3 C4 121.3(3) . . ?
C2 C3 H3 119.3 . . ?
C4 C3 H3 119.3 . . ?
C5 C4 C3 119.9(4) . . ?
C5 C4 H4 120.1 . . ?
C3 C4 H4 120.1 . . ?
C4 C5 C6 119.7(3) . . ?
C4 C5 H5 120.2 . . ?
C6 C5 H5 120.2 . . ?
C5 C6 C7 121.5(3) . . ?
C5 C6 H6 119.3 . . ?
C7 C6 H6 119.3 . . ?
C6 C7 C2 118.1(3) . . ?
C6 C7 C8 116.9(3) . . ?
C2 C7 C8 125.0(3) . . ?
C9 C8 C7 129.9(4) . . ?
C9 C8 H8 115 . . ?
C7 C8 H8 115 . . ?
C8 C9 C10 128.6(4) . . ?
C8 C9 H9 115.7 . . ?
C10 C9 H9 115.7 . . ?
C11 C10 C15 117.9(3) . . ?
C11 C10 C9 117.7(3) . . ?
C15 C10 C9 124.3(3) . . ?
C12 C11 C10 122.2(4) . . ?
C12 C11 H11 118.9 . . ?
C10 C11 H11 118.9 . . ?
C11 C12 C13 119.3(3) . . ?
C11 C12 H12 120.4 . . ?
C13 C12 H12 120.4 . . ?
C12 C13 C14 119.9(4) . . ?
C12 C13 H13 120 . . ?
C14 C13 H13 120 . . ?
C13 C14 C15 121.6(3) . . ?
C13 C14 H14 119.2 . . ?
C15 C14 H14 119.2 . . ?
C14 C15 C10 118.8(3) . . ?
C14 C15 C1 120.7(3) . . ?
C10 C15 C1 120.3(3) . . ?
C17 C16 C1 102.4(3) . . ?
C17 C16 H16C 111.3 . . ?
C1 C16 H16C 111.3 . . ?
C17 C16 H16D 111.3 . . ?
C1 C16 H16D 111.3 . . ?
H16C C16 H16D 109.2 . . ?
F1 C17 F2 106.4(2) . . ?
F1 C17 C16 114.6(3) . . ?
F2 C17 C16 112.5(3) . . ?
F1 C17 C18 110.3(3) . . ?
F2 C17 C18 108.4(3) . . ?
C16 C17 C18 104.5(3) . . ?
O2 C18 O1 123.2(4) . . ?
O2 C18 C17 127.5(3) . . ?
O1 C18 C17 109.3(3) . . ?
C18 O1 C1 111.3(3) . . ?
O1A C1A C2A 107.5(14) . . ?
O1A C1A C15A 107.9(13) . . ?
C2A C1A C15A 113.1(14) . . ?
O1A C1A C16A 105.2(12) . . ?
C2A C1A C16A 112.0(13) . . ?
C15A C1A C16A 110.7(13) . . ?
C3A C2A C7A 119.4(15) . . ?
C3A C2A C1A 120.0(16) . . ?
C7A C2A C1A 119.9(15) . . ?
C2A C3A C4A 120.1(18) . . ?
C2A C3A H3A 120 . . ?
C4A C3A H3A 120 . . ?
C5A C4A C3A 121(2) . . ?
C5A C4A H4A 119.4 . . ?
C3A C4A H4A 119.4 . . ?
C4A C5A C6A 119(2) . . ?
C4A C5A H5A 120.7 . . ?
C6A C5A H5A 120.7 . . ?
C5A C6A C7A 120(2) . . ?
C5A C6A H6A 119.9 . . ?
C7A C6A H6A 119.9 . . ?
C2A C7A C6A 120.0(16) . . ?
C2A C7A C8A 125.4(17) . . ?
C6A C7A C8A 114.3(18) . . ?
C9A C8A C7A 132(2) . . ?
C9A C8A H8A 114.2 . . ?
C7A C8A H8A 114.2 . . ?
C8A C9A C10A 126.9(19) . . ?
C8A C9A H9A 116.5 . . ?
C10A C9A H9A 116.5 . . ?
C15A C10A C11A 118.8(16) . . ?
C15A C10A C9A 125.5(16) . . ?
C11A C10A C9A 115.5(17) . . ?
C12A C11A C10A 120.6(19) . . ?
C12A C11A H11A 119.7 . . ?
C10A C11A H11A 119.7 . . ?
C11A C12A C13A 121.4(19) . . ?
C11A C12A H12A 119.3 . . ?
C13A C12A H12A 119.3 . . ?
C12A C13A C14A 119.2(18) . . ?
C12A C13A H13A 120.4 . . ?
C14A C13A H13A 120.4 . . ?
C15A C14A C13A 118.8(17) . . ?
C15A C14A H14A 120.6 . . ?
C13A C14A H14A 120.6 . . ?
C10A C15A C14A 120.9(15) . . ?
C10A C15A C1A 120.1(14) . . ?
C14A C15A C1A 118.8(15) . . ?
C17A C16A C1A 101.7(13) . . ?
C17A C16A H16E 111.4 . . ?
C1A C16A H16E 111.4 . . ?
C17A C16A H16F 111.4 . . ?
C1A C16A H16F 111.4 . . ?
H16E C16A H16F 109.3 . . ?
F1A C17A F2A 106.0(13) . . ?
F1A C17A C16A 114.3(15) . . ?
F2A C17A C16A 111.5(14) . . ?
F1A C17A C18A 110.8(15) . . ?
F2A C17A C18A 109.6(15) . . ?
C16A C17A C18A 104.7(13) . . ?
O2A C18A O1A 122(2) . . ?
O2A C18A C17A 128.2(18) . . ?
O1A C18A C17A 109.9(13) . . ?
C18A O1A C1A 109.6(14) . . ?

loop_
_geom_bond_atom_site_label_1
_geom_bond_atom_site_label_2
_geom_bond_distance
_geom_bond_site_symmetry_2
_geom_bond_publ_flag
C2B C3B 1.390(4) . ?
C2B C7B 1.408(3) . ?
C2B C1B 1.522(3) . ?
C3B C4B 1.390(3) . ?
C3B H3B 0.95 . ?
C4B C5B 1.381(4) . ?
C4B H4B 0.95 . ?
C5B C6B 1.386(4) . ?
C5B H5B 0.95 . ?
C6B C7B 1.407(3) . ?
C6B H6B 0.95 . ?
C7B C8B 1.460(4) . ?
C8B C9B 1.337(4) . ?
C8B H8B 0.95 . ?
C9B C10B 1.464(3) . ?
C9B H9B 0.95 . ?
C10B C11B 1.401(3) . ?
C10B C15B 1.408(3) . ?
C11B C12B 1.380(4) . ?
C11B H11B 0.95 . ?
C12B C13B 1.379(4) . ?
C12B H12B 0.95 . ?
C13B C14B 1.393(3) . ?
C13B H13B 0.95 . ?
C14B C15B 1.397(3) . ?
C14B H14B 0.95 . ?
C15B C1B 1.529(3) . ?
C1B O1B 1.466(3) . ?
C1B C16B 1.554(4) . ?
C16B C17B 1.502(3) . ?
C16B H16A 0.99 . ?
C16B H16B 0.99 . ?
C17B F1B 1.351(3) . ?
C17B F2B 1.369(3) . ?
C17B C18B 1.526(5) . ?
C18B O2B 1.194(3) . ?
C18B O1B 1.342(3) . ?
C1 O1 1.470(3) . ?
C1 C2 1.524(4) . ?
C1 C15 1.528(4) . ?
C1 C16 1.555(4) . ?
C2 C3 1.385(5) . ?
C2 C7 1.412(4) . ?
C3 C4 1.389(4) . ?
C3 H3 0.95 . ?
C4 C5 1.378(6) . ?
C4 H4 0.95 . ?
C5 C6 1.385(6) . ?
C5 H5 0.95 . ?
C6 C7 1.407(4) . ?
C6 H6 0.95 . ?
C7 C8 1.453(5) . ?
C8 C9 1.341(5) . ?
C8 H8 0.95 . ?
C9 C10 1.458(5) . ?
C9 H9 0.95 . ?
C10 C11 1.403(4) . ?
C10 C15 1.415(4) . ?
C11 C12 1.378(6) . ?
C11 H11 0.95 . ?
C12 C13 1.380(6) . ?
C12 H12 0.95 . ?
C13 C14 1.386(4) . ?
C13 H13 0.95 . ?
C14 C15 1.393(5) . ?
C14 H14 0.95 . ?
C16 C17 1.506(4) . ?
C16 H16C 0.99 . ?
C16 H16D 0.99 . ?
C17 F1 1.351(3) . ?
C17 F2 1.367(3) . ?
C17 C18 1.524(5) . ?
C18 O2 1.199(4) . ?
C18 O1 1.342(3) . ?
C1A O1A 1.456(18) . ?
C1A C2A 1.521(18) . ?
C1A C15A 1.557(18) . ?
C1A C16A 1.57(2) . ?
C2A C3A 1.38(2) . ?
C2A C7A 1.386(19) . ?
C3A C4A 1.40(2) . ?
C3A H3A 0.95 . ?
C4A C5A 1.37(2) . ?
C4A H4A 0.95 . ?
C5A C6A 1.40(2) . ?
C5A H5A 0.95 . ?
C6A C7A 1.41(2) . ?
C6A H6A 0.95 . ?
C7A C8A 1.44(2) . ?
C8A C9A 1.340(19) . ?
C8A H8A 0.95 . ?
C9A C10A 1.44(2) . ?
C9A H9A 0.95 . ?
C10A C15A 1.384(19) . ?
C10A C11A 1.406(19) . ?
C11A C12A 1.37(2) . ?
C11A H11A 0.95 . ?
C12A C13A 1.37(2) . ?
C12A H12A 0.95 . ?
C13A C14A 1.43(2) . ?
C13A H13A 0.95 . ?
C14A C15A 1.396(19) . ?
C14A H14A 0.95 . ?
C16A C17A 1.503(18) . ?
C16A H16E 0.99 . ?
C16A H16F 0.99 . ?
C17A F1A 1.348(17) . ?
C17A F2A 1.370(17) . ?
C17A C18A 1.52(2) . ?
C18A O2A 1.200(19) . ?
C18A O1A 1.369(18) . ?

loop_
_geom_torsion_atom_site_label_1
_geom_torsion_atom_site_label_2
_geom_torsion_atom_site_label_3
_geom_torsion_atom_site_label_4
_geom_torsion
_geom_torsion_site_symmetry_1
_geom_torsion_site_symmetry_2
_geom_torsion_site_symmetry_3
_geom_torsion_site_symmetry_4
_geom_torsion_publ_flag
C7B C2B C3B C4B 0.7(4) . . . . ?
C1B C2B C3B C4B 174.5(2) . . . . ?
C2B C3B C4B C5B -2.5(4) . . . . ?
C3B C4B C5B C6B 1.5(4) . . . . ?
C4B C5B C6B C7B 1.2(4) . . . . ?
C5B C6B C7B C2B -2.8(4) . . . . ?
C5B C6B C7B C8B 177.0(2) . . . . ?
C3B C2B C7B C6B 1.8(3) . . . . ?
C1B C2B C7B C6B -171.9(2) . . . . ?
C3B C2B C7B C8B -177.9(2) . . . . ?
C1B C2B C7B C8B 8.3(3) . . . . ?
C6B C7B C8B C9B -154.1(3) . . . . ?
C2B C7B C8B C9B 25.7(4) . . . . ?
C7B C8B C9B C10B 1.7(4) . . . . ?
C8B C9B C10B C11B 152.2(3) . . . . ?
C8B C9B C10B C15B -25.8(4) . . . . ?
C15B C10B C11B C12B 3.8(4) . . . . ?
C9B C10B C11B C12B -174.3(2) . . . . ?
C10B C11B C12B C13B -0.3(4) . . . . ?
C11B C12B C13B C14B -1.8(4) . . . . ?
C12B C13B C14B C15B 0.2(4) . . . . ?
C13B C14B C15B C10B 3.3(4) . . . . ?
C13B C14B C15B C1B -172.2(2) . . . . ?
C11B C10B C15B C14B -5.2(3) . . . . ?
C9B C10B C15B C14B 172.8(2) . . . . ?
C11B C10B C15B C1B 170.3(2) . . . . ?
C9B C10B C15B C1B -11.7(3) . . . . ?
C3B C2B C1B O1B 4.6(3) . . . . ?
C7B C2B C1B O1B 178.29(19) . . . . ?
C3B C2B C1B C15B 123.2(2) . . . . ?
C7B C2B C1B C15B -63.1(3) . . . . ?
C3B C2B C1B C16B -108.2(3) . . . . ?
C7B C2B C1B C16B 65.5(3) . . . . ?
C14B C15B C1B O1B -0.1(3) . . . . ?
C10B C15B C1B O1B -175.5(2) . . . . ?
C14B C15B C1B C2B -118.6(2) . . . . ?
C10B C15B C1B C2B 66.0(3) . . . . ?
C14B C15B C1B C16B 112.9(3) . . . . ?
C10B C15B C1B C16B -62.5(3) . . . . ?
O1B C1B C16B C17B 29.7(2) . . . . ?
C2B C1B C16B C17B 144.72(19) . . . . ?
C15B C1B C16B C17B -85.8(2) . . . . ?
C1B C16B C17B F1B -148.0(2) . . . . ?
C1B C16B C17B F2B 90.5(3) . . . . ?
C1B C16B C17B C18B -26.6(2) . . . . ?
F1B C17B C18B O2B -42.0(4) . . . . ?
F2B C17B C18B O2B 73.7(3) . . . . ?
C16B C17B C18B O2B -166.2(3) . . . . ?
F1B C17B C18B O1B 138.60(19) . . . . ?
F2B C17B C18B O1B -105.7(2) . . . . ?
C16B C17B C18B O1B 14.4(3) . . . . ?
O2B C18B O1B C1B -173.9(2) . . . . ?
C17B C18B O1B C1B 5.6(3) . . . . ?
C2B C1B O1B C18B -140.96(19) . . . . ?
C15B C1B O1B C18B 96.3(2) . . . . ?
C16B C1B O1B C18B -22.5(2) . . . . ?
O1 C1 C2 C3 5.6(4) . . . . ?
C15 C1 C2 C3 123.8(4) . . . . ?
C16 C1 C2 C3 -106.7(4) . . . . ?
O1 C1 C2 C7 179.2(3) . . . . ?
C15 C1 C2 C7 -62.6(4) . . . . ?
C16 C1 C2 C7 66.9(4) . . . . ?
C7 C2 C3 C4 -0.4(6) . . . . ?
C1 C2 C3 C4 173.1(4) . . . . ?
C2 C3 C4 C5 -1.6(7) . . . . ?
C3 C4 C5 C6 1.1(8) . . . . ?
C4 C5 C6 C7 1.5(8) . . . . ?
C5 C6 C7 C2 -3.5(7) . . . . ?
C5 C6 C7 C8 177.3(5) . . . . ?
C3 C2 C7 C6 2.9(6) . . . . ?
C1 C2 C7 C6 -170.7(4) . . . . ?
C3 C2 C7 C8 -177.9(4) . . . . ?
C1 C2 C7 C8 8.5(6) . . . . ?
C6 C7 C8 C9 -155.6(6) . . . . ?
C2 C7 C8 C9 25.3(8) . . . . ?
C7 C8 C9 C10 1.1(9) . . . . ?
C8 C9 C10 C11 153.7(5) . . . . ?
C8 C9 C10 C15 -24.8(7) . . . . ?
C15 C10 C11 C12 4.3(6) . . . . ?
C9 C10 C11 C12 -174.4(4) . . . . ?
C10 C11 C12 C13 -0.8(7) . . . . ?
C11 C12 C13 C14 -1.5(7) . . . . ?
C12 C13 C14 C15 0.2(6) . . . . ?
C13 C14 C15 C10 3.4(6) . . . . ?
C13 C14 C15 C1 -171.8(4) . . . . ?
C11 C10 C15 C14 -5.4(5) . . . . ?
C9 C10 C15 C14 173.1(4) . . . . ?
C11 C10 C15 C1 169.7(4) . . . . ?
C9 C10 C15 C1 -11.7(5) . . . . ?
O1 C1 C15 C14 -1.7(4) . . . . ?
C2 C1 C15 C14 -119.7(4) . . . . ?
C16 C1 C15 C14 111.3(4) . . . . ?
O1 C1 C15 C10 -176.7(3) . . . . ?
C2 C1 C15 C10 65.2(4) . . . . ?
C16 C1 C15 C10 -63.8(4) . . . . ?
O1 C1 C16 C17 29.4(3) . . . . ?
C2 C1 C16 C17 143.7(3) . . . . ?
C15 C1 C16 C17 -85.6(3) . . . . ?
C1 C16 C17 F1 -146.7(3) . . . . ?
C1 C16 C17 F2 91.5(3) . . . . ?
C1 C16 C17 C18 -25.9(3) . . . . ?
F1 C17 C18 O2 -42.7(4) . . . . ?
F2 C17 C18 O2 73.4(4) . . . . ?
C16 C17 C18 O2 -166.4(3) . . . . ?
F1 C17 C18 O1 137.1(2) . . . . ?
F2 C17 C18 O1 -106.7(3) . . . . ?
C16 C17 C18 O1 13.5(3) . . . . ?
O2 C18 O1 C1 -173.8(3) . . . . ?
C17 C18 O1 C1 6.3(3) . . . . ?
C2 C1 O1 C18 -140.5(3) . . . . ?
C15 C1 O1 C18 96.2(3) . . . . ?
C16 C1 O1 C18 -22.8(3) . . . . ?
O1A C1A C2A C3A 7(2) . . . . ?
C15A C1A C2A C3A 126(2) . . . . ?
C16A C1A C2A C3A -108(2) . . . . ?
O1A C1A C2A C7A 177.0(17) . . . . ?
C15A C1A C2A C7A -64(2) . . . . ?
C16A C1A C2A C7A 62(2) . . . . ?
C7A C2A C3A C4A 7(4) . . . . ?
C1A C2A C3A C4A 177(2) . . . . ?
C2A C3A C4A C5A -9(5) . . . . ?
C3A C4A C5A C6A 7(5) . . . . ?
C4A C5A C6A C7A -2(5) . . . . ?
C3A C2A C7A C6A -3(3) . . . . ?
C1A C2A C7A C6A -173(2) . . . . ?
C3A C2A C7A C8A -176(2) . . . . ?
C1A C2A C7A C8A 14(3) . . . . ?
C5A C6A C7A C2A 0(4) . . . . ?
C5A C6A C7A C8A 174(3) . . . . ?
C2A C7A C8A C9A 17(5) . . . . ?
C6A C7A C8A C9A -157(3) . . . . ?
C7A C8A C9A C10A 9(5) . . . . ?
C8A C9A C10A C15A -27(4) . . . . ?
C8A C9A C10A C11A 147(3) . . . . ?
C15A C10A C11A C12A -2(4) . . . . ?
C9A C10A C11A C12A -177(2) . . . . ?
C10A C11A C12A C13A 5(4) . . . . ?
C11A C12A C13A C14A -5(4) . . . . ?
C12A C13A C14A C15A 1(3) . . . . ?
C11A C10A C15A C14A -2(3) . . . . ?
C9A C10A C15A C14A 173(2) . . . . ?
C11A C10A C15A C1A 173(2) . . . . ?
C9A C10A C15A C1A -13(3) . . . . ?
C13A C14A C15A C10A 2(3) . . . . ?
C13A C14A C15A C1A -173(2) . . . . ?
O1A C1A C15A C10A -175.3(16) . . . . ?
C2A C1A C15A C10A 66(2) . . . . ?
C16A C1A C15A C10A -61(2) . . . . ?
O1A C1A C15A C14A 0(2) . . . . ?
C2A C1A C15A C14A -119.2(19) . . . . ?
C16A C1A C15A C14A 114.2(18) . . . . ?
O1A C1A C16A C17A 29.4(15) . . . . ?
C2A C1A C16A C17A 145.8(14) . . . . ?
C15A C1A C16A C17A -86.9(15) . . . . ?
C1A C16A C17A F1A -147.5(15) . . . . ?
C1A C16A C17A F2A 92.4(16) . . . . ?
C1A C16A C17A C18A -26.1(16) . . . . ?
F1A C17A C18A O2A -43(3) . . . . ?
F2A C17A C18A O2A 74(3) . . . . ?
C16A C17A C18A O2A -167(2) . . . . ?
F1A C17A C18A O1A 138.5(15) . . . . ?
F2A C17A C18A O1A -104.9(16) . . . . ?
C16A C17A C18A O1A 15(2) . . . . ?
O2A C18A O1A C1A -173.8(18) . . . . ?
C17A C18A O1A C1A 5(2) . . . . ?
C2A C1A O1A C18A -141.1(16) . . . . ?
C15A C1A O1A C18A 96.6(17) . . . . ?
C16A C1A O1A C18A -21.6(17) . . . . ?

loop_
_exptl_oxdiff_crystal_face_indexfrac_h
_exptl_oxdiff_crystal_face_indexfrac_k
_exptl_oxdiff_crystal_face_indexfrac_l
_exptl_oxdiff_crystal_face_x
_exptl_oxdiff_crystal_face_y
_exptl_oxdiff_crystal_face_z
-1.0011 -1.0003 -1.0022 -0.0427 0.1525 -0.2776
0.0009 1.0002 -0.9976 -0.0343 0.0547 0.264
1.0002 -0.0001 1 0.1019 -0.1469 0.0204
-1.0002 0.0001 -1 -0.1019 0.1469 -0.0204
-0.9992 1.0005 -0.9978 -0.1611 0.1412 0.2368
-1.0001 0.0002 -0.0002 -0.1268 0.0865 -0.0272
-0.9991 1.0006 0.002 -0.186 0.0809 0.23
0.9991 -1.0006 -0.002 0.186 -0.0809 -0.23
1.001 1 -0.9973 0.0924 -0.0318 0.2912
1 -0.0004 -0.9996 0.1516 -0.0261 0.034
0.999 -1.0008 -1.0017 0.2108 -0.0205 -0.2232
0.001 1.0004 0.0022 -0.0592 -0.0056 0.2572
-0.0001 -0.0002 -0.9998 0.0249 0.0604 0.0068
0.0001 0.0002 0.9998 -0.0249 -0.0604 -0.0068
5.0026 2.0002 4.0046 0.416 -0.6852 0.6232
